data_4068010
loop_
_publ_author_name
'Xiao, Jie'
'Deng, Liang'

_publ_section_title
;
 Synthesis, Structure, and Reactivity Study of Iron(II) Complexes with
 Bulky Bis(anilido)thioether Ligation
;
_journal_issue 1
_journal_name_full Organometallics
_journal_page_first 428
_journal_paper_doi 10.1021/om201010a
_journal_volume 31
_journal_year 2012
_chemical_absolute_configuration ad
_chemical_formula_sum 'C33 H39 Fe N2 P S'
_chemical_formula_weight 582.54
_chemical_name_systematic
; 
 ? 
;
_space_group_IT_number 9
_symmetry_cell_setting monoclinic
_symmetry_space_group_name_Hall 'C -2yc'
_symmetry_space_group_name_H-M 'C 1 c 1'
_atom_sites_solution_hydrogens geom
_atom_sites_solution_primary direct
_atom_sites_solution_secondary difmap
_audit_creation_method SHELXL-97
_cell_angle_alpha 90.00
_cell_angle_beta 98.591(2)
_cell_angle_gamma 90.00
_cell_formula_units_Z 4
_cell_length_a 23.433(3)
_cell_length_b 15.0754(19)
_cell_length_c 9.0290(11)
_cell_measurement_reflns_used 2786
_cell_measurement_temperature 293(2)
_cell_measurement_theta_max 47.328
_cell_measurement_theta_min 5.368
_cell_volume 3153.8(7)
_computing_cell_refinement 'Bruker SMART'
_computing_data_collection 'Bruker SMART'
_computing_data_reduction 'Bruker SHELXTL'
_computing_molecular_graphics 'Bruker SHELXTL'
_computing_publication_material 'Bruker SHELXTL'
_computing_structure_refinement 'SHELXL-97 (Sheldrick, 1997)'
_computing_structure_solution 'SHELXS-97 (Sheldrick, 1990)'
_diffrn_ambient_temperature 293(2)
_diffrn_measured_fraction_theta_full 0.999
_diffrn_measured_fraction_theta_max 0.999
_diffrn_measurement_device_type 'CCD area detector'
_diffrn_measurement_method 'phi and omega scans'
_diffrn_radiation_monochromator graphite
_diffrn_radiation_source 'fine-focus sealed tube'
_diffrn_radiation_type MoK\a
_diffrn_radiation_wavelength 0.71073
_diffrn_reflns_av_R_equivalents 0.0549
_diffrn_reflns_av_sigmaI/netI 0.0622
_diffrn_reflns_limit_h_max 28
_diffrn_reflns_limit_h_min -26
_diffrn_reflns_limit_k_max 18
_diffrn_reflns_limit_k_min -13
_diffrn_reflns_limit_l_max 10
_diffrn_reflns_limit_l_min -10
_diffrn_reflns_number 8043
_diffrn_reflns_theta_full 25.50
_diffrn_reflns_theta_max 25.50
_diffrn_reflns_theta_min 1.61
_exptl_absorpt_coefficient_mu 0.618
_exptl_absorpt_correction_T_max 1.00000
_exptl_absorpt_correction_T_min 0.39137
_exptl_absorpt_correction_type empirical
_exptl_absorpt_process_details sadabs
_exptl_crystal_colour red
_exptl_crystal_density_diffrn 1.227
_exptl_crystal_density_method 'not measured'
_exptl_crystal_description prismatic
_exptl_crystal_F_000 1232
_exptl_crystal_size_max 0.211
_exptl_crystal_size_mid 0.169
_exptl_crystal_size_min 0.105
_refine_diff_density_max 0.725
_refine_diff_density_min -0.280
_refine_diff_density_rms 0.074
_refine_ls_abs_structure_details 'Flack H D (1983), Acta Cryst. A39, 876-881'
_refine_ls_abs_structure_Flack -0.03(2)
_refine_ls_extinction_method none
_refine_ls_goodness_of_fit_ref 0.969
_refine_ls_hydrogen_treatment constr
_refine_ls_matrix_type full
_refine_ls_number_parameters 352
_refine_ls_number_reflns 5155
_refine_ls_number_restraints 2
_refine_ls_restrained_S_all 0.969
_refine_ls_R_factor_all 0.0678
_refine_ls_R_factor_gt 0.0503
_refine_ls_shift/su_max 0.044
_refine_ls_shift/su_mean 0.002
_refine_ls_structure_factor_coef Fsqd
_refine_ls_weighting_details 'calc w=1/[\s^2^(Fo^2^)+(0.0672P)^2^+0.0000P] where P=(Fo^2^+2Fc^2^)/3'
_refine_ls_weighting_scheme calc
_refine_ls_wR_factor_gt 0.1138
_refine_ls_wR_factor_ref 0.1215
_reflns_number_gt 3875
_reflns_number_total 5155
_reflns_threshold_expression >2sigma(I)
_cod_data_source_file om201010a_si_002.cif
_cod_data_source_block 3
_cod_depositor_comments
;
The following automatic conversions were performed:

'_symmetry_cell_setting' value 'Monoclinic' changed to 'monoclinic'
according to /home/saulius/struct/CIF-dictionaries/cif_core.dic
dictionary named 'cif_core.dic' version 2.4.1 from 2010-06-29.

Automatic conversion script
Id: cif_fix_values 1715 2011-07-08 13:25:40Z adriana 
;
_cod_original_cell_volume 3153.9(7)
_cod_original_sg_symbol_H-M Cc
_cod_database_code 4068010

loop_
_symmetry_equiv_pos_as_xyz
'x, y, z'
'x, -y, z+1/2'
'x+1/2, y+1/2, z'
'x+1/2, -y+1/2, z+1/2'

loop_
_atom_site_label
_atom_site_type_symbol
_atom_site_fract_x
_atom_site_fract_y
_atom_site_fract_z
_atom_site_U_iso_or_equiv
_atom_site_adp_type
_atom_site_occupancy
_atom_site_symmetry_multiplicity
_atom_site_calc_flag
_atom_site_refinement_flags
Fe1 Fe 0.85321(3) 0.73496(4) 0.40508(5) 0.0482(2) Uani 1 1 d .
N1 N 0.77725(17) 0.7358(3) 0.2801(5) 0.0473(10) Uani 1 1 d .
N2 N 0.93159(17) 0.7505(3) 0.3559(4) 0.0537(10) Uani 1 1 d .
P1 P 0.85282(7) 0.76300(9) 0.67009(14) 0.0591(4) Uani 1 1 d .
S1 S 0.86118(6) 0.58548(8) 0.29292(14) 0.0534(3) Uani 1 1 d .
C1 C 0.7620(2) 0.6727(3) 0.1739(5) 0.0476(11) Uani 1 1 d .
C2 C 0.7101(2) 0.6756(4) 0.0690(6) 0.0615(13) Uani 1 1 d .
H2 H 0.6848 0.7229 0.0723 0.074 Uiso 1 1 calc R
C3 C 0.6964(2) 0.6105(4) -0.0366(7) 0.0697(15) Uani 1 1 d .
H3 H 0.6627 0.6155 -0.1048 0.084 Uiso 1 1 calc R
C4 C 0.7316(2) 0.5381(4) -0.0439(6) 0.0676(15) Uani 1 1 d .
H4 H 0.7214 0.4937 -0.1145 0.081 Uiso 1 1 calc R
C5 C 0.7815(2) 0.5326(3) 0.0544(6) 0.0582(13) Uani 1 1 d .
H5 H 0.8059 0.4844 0.0495 0.070 Uiso 1 1 calc R
C6 C 0.7966(2) 0.5977(3) 0.1614(5) 0.0477(11) Uani 1 1 d .
C7 C 0.7367(2) 0.8068(3) 0.2914(5) 0.0453(11) Uani 1 1 d .
C8 C 0.6976(2) 0.8004(3) 0.3921(6) 0.0559(12) Uani 1 1 d .
C9 C 0.6616(2) 0.8726(4) 0.4077(6) 0.0658(15) Uani 1 1 d .
H9 H 0.6358 0.8689 0.4765 0.079 Uiso 1 1 calc R
C10 C 0.6628(2) 0.9481(4) 0.3258(7) 0.0622(14) Uani 1 1 d .
C11 C 0.7007(2) 0.9518(3) 0.2242(6) 0.0595(14) Uani 1 1 d .
H11 H 0.7015 1.0028 0.1667 0.071 Uiso 1 1 calc R
C12 C 0.7380(2) 0.8833(3) 0.2032(5) 0.0508(12) Uani 1 1 d .
C13 C 0.7745(3) 0.8871(4) 0.0821(6) 0.0721(15) Uani 1 1 d .
H13A H 0.7634 0.8405 0.0112 0.108 Uiso 1 1 calc R
H13B H 0.8143 0.8799 0.1246 0.108 Uiso 1 1 calc R
H13C H 0.7695 0.9435 0.0323 0.108 Uiso 1 1 calc R
C14 C 0.6921(3) 0.7169(4) 0.4810(8) 0.0824(19) Uani 1 1 d .
H14A H 0.6832 0.6679 0.4137 0.124 Uiso 1 1 calc R
H14B H 0.6617 0.7241 0.5406 0.124 Uiso 1 1 calc R
H14C H 0.7278 0.7056 0.5453 0.124 Uiso 1 1 calc R
C15 C 0.6232(3) 1.0255(5) 0.3425(9) 0.098(2) Uani 1 1 d .
H15A H 0.5956 1.0314 0.2530 0.146 Uiso 1 1 calc R
H15B H 0.6455 1.0789 0.3587 0.146 Uiso 1 1 calc R
H15C H 0.6032 1.0153 0.4264 0.146 Uiso 1 1 calc R
C16 C 0.9489(2) 0.6999(4) 0.2468(6) 0.0537(12) Uani 1 1 d .
C17 C 0.9956(2) 0.7208(4) 0.1729(7) 0.0712(16) Uani 1 1 d .
H17 H 1.0167 0.7720 0.2004 0.085 Uiso 1 1 calc R
C18 C 1.0115(3) 0.6690(6) 0.0625(8) 0.091(2) Uani 1 1 d .
H18 H 1.0424 0.6863 0.0157 0.109 Uiso 1 1 calc R
C19 C 0.9826(3) 0.5915(6) 0.0183(7) 0.093(2) Uani 1 1 d .
H19 H 0.9938 0.5559 -0.0565 0.111 Uiso 1 1 calc R
C20 C 0.9372(3) 0.5689(4) 0.0884(7) 0.0758(18) Uani 1 1 d .
H20 H 0.9175 0.5164 0.0617 0.091 Uiso 1 1 calc R
C21 C 0.9194(2) 0.6214(3) 0.1973(5) 0.0523(12) Uani 1 1 d .
C22 C 0.9704(2) 0.8121(3) 0.4356(6) 0.0542(12) Uani 1 1 d .
C23 C 0.9587(2) 0.9022(4) 0.4263(7) 0.0702(15) Uani 1 1 d .
C24 C 0.9960(3) 0.9615(4) 0.5110(9) 0.088(2) Uani 1 1 d .
H24 H 0.9875 1.0218 0.5064 0.106 Uiso 1 1 calc R
C25 C 1.0448(3) 0.9330(5) 0.6007(9) 0.092(2) Uani 1 1 d .
C26 C 1.0555(2) 0.8452(5) 0.6107(8) 0.088(2) Uani 1 1 d .
H26 H 1.0882 0.8257 0.6734 0.106 Uiso 1 1 calc R
C27 C 1.0192(2) 0.7817(4) 0.5300(7) 0.0715(17) Uani 1 1 d .
C28 C 1.0318(3) 0.6835(5) 0.5498(9) 0.109(3) Uani 1 1 d .
H28A H 0.9986 0.6539 0.5770 0.164 Uiso 1 1 calc R
H28B H 1.0641 0.6752 0.6274 0.164 Uiso 1 1 calc R
H28C H 1.0407 0.6593 0.4576 0.164 Uiso 1 1 calc R
C29 C 0.9056(3) 0.9375(4) 0.3254(10) 0.106(2) Uani 1 1 d .
H29A H 0.8750 0.8948 0.3204 0.159 Uiso 1 1 calc R
H29B H 0.9149 0.9476 0.2268 0.159 Uiso 1 1 calc R
H29C H 0.8936 0.9922 0.3656 0.159 Uiso 1 1 calc R
C30 C 1.0848(3) 1.0008(6) 0.6905(10) 0.128(3) Uani 1 1 d .
H30A H 1.0956 1.0454 0.6240 0.192 Uiso 1 1 calc R
H30B H 1.1188 0.9714 0.7393 0.192 Uiso 1 1 calc R
H30C H 1.0650 1.0282 0.7644 0.192 Uiso 1 1 calc R
C31 C 0.8268(3) 0.6798(4) 0.7880(8) 0.097(2) Uani 1 1 d .
H31A H 0.8336 0.6992 0.8904 0.145 Uiso 1 1 calc R
H31B H 0.8468 0.6250 0.7787 0.145 Uiso 1 1 calc R
H31C H 0.7862 0.6710 0.7574 0.145 Uiso 1 1 calc R
C32 C 0.8092(3) 0.8610(4) 0.6928(7) 0.092(2) Uani 1 1 d .
H32A H 0.7690 0.8461 0.6698 0.138 Uiso 1 1 calc R
H32B H 0.8182 0.9069 0.6261 0.138 Uiso 1 1 calc R
H32C H 0.8174 0.8817 0.7943 0.138 Uiso 1 1 calc R
C33 C 0.9225(3) 0.7924(6) 0.7750(8) 0.099(2) Uani 1 1 d .
H33A H 0.9180 0.8067 0.8763 0.148 Uiso 1 1 calc R
H33B H 0.9378 0.8429 0.7293 0.148 Uiso 1 1 calc R
H33C H 0.9486 0.7433 0.7750 0.148 Uiso 1 1 calc R

loop_
_atom_site_aniso_label
_atom_site_aniso_U_11
_atom_site_aniso_U_22
_atom_site_aniso_U_33
_atom_site_aniso_U_23
_atom_site_aniso_U_13
_atom_site_aniso_U_12
Fe1 0.0449(4) 0.0501(4) 0.0478(4) -0.0080(4) 0.0016(3) 0.0028(4)
N1 0.039(2) 0.053(2) 0.050(2) -0.0114(19) 0.0086(18) 0.0009(18)
N2 0.040(2) 0.065(3) 0.055(2) -0.0101(19) 0.0037(19) 0.0017(18)
P1 0.0750(10) 0.0562(8) 0.0471(8) -0.0059(7) 0.0117(7) -0.0007(7)
S1 0.0649(8) 0.0409(6) 0.0520(7) 0.0023(5) 0.0010(6) 0.0075(6)
C1 0.045(3) 0.043(3) 0.055(3) -0.004(2) 0.009(2) -0.008(2)
C2 0.044(3) 0.067(3) 0.071(3) -0.018(3) 0.001(3) -0.001(2)
C3 0.048(3) 0.075(4) 0.084(4) -0.028(3) -0.001(3) -0.012(3)
C4 0.066(4) 0.060(3) 0.075(4) -0.027(3) 0.004(3) -0.018(3)
C5 0.067(3) 0.044(3) 0.065(3) -0.011(2) 0.015(3) -0.003(2)
C6 0.053(3) 0.039(2) 0.052(3) -0.002(2) 0.010(2) -0.007(2)
C7 0.039(3) 0.047(3) 0.047(3) -0.015(2) -0.002(2) 0.000(2)
C8 0.045(3) 0.056(3) 0.068(3) -0.012(3) 0.013(3) -0.002(2)
C9 0.038(3) 0.089(4) 0.073(4) -0.017(3) 0.015(3) 0.005(3)
C10 0.057(3) 0.058(3) 0.068(3) -0.014(3) -0.002(3) 0.010(3)
C11 0.064(4) 0.047(3) 0.063(3) -0.003(3) -0.006(3) 0.002(3)
C12 0.046(3) 0.056(3) 0.048(3) -0.005(2) -0.003(2) -0.001(2)
C13 0.076(4) 0.080(4) 0.059(3) 0.004(3) 0.004(3) 0.000(3)
C14 0.069(4) 0.076(4) 0.104(5) 0.015(4) 0.021(4) -0.002(3)
C15 0.073(4) 0.096(5) 0.116(5) -0.020(4) -0.007(4) 0.037(4)
C16 0.036(3) 0.069(3) 0.053(3) -0.005(2) -0.004(2) 0.015(2)
C17 0.041(3) 0.098(5) 0.075(4) -0.006(3) 0.008(3) 0.008(3)
C18 0.049(4) 0.146(7) 0.077(4) -0.013(5) 0.009(3) 0.014(4)
C19 0.060(4) 0.149(7) 0.070(4) -0.031(4) 0.013(3) 0.036(4)
C20 0.058(4) 0.090(4) 0.074(4) -0.027(3) -0.005(3) 0.023(3)
C21 0.046(3) 0.060(3) 0.049(3) -0.006(2) 0.000(2) 0.019(2)
C22 0.040(3) 0.057(3) 0.065(3) -0.008(3) 0.005(2) -0.004(2)
C23 0.054(3) 0.064(4) 0.088(4) 0.003(3) -0.004(3) -0.008(3)
C24 0.067(4) 0.067(4) 0.127(6) -0.010(4) 0.005(4) -0.017(3)
C25 0.057(4) 0.106(6) 0.113(6) -0.048(4) 0.016(4) -0.027(4)
C26 0.044(3) 0.123(6) 0.093(5) -0.044(4) -0.005(3) 0.005(3)
C27 0.049(3) 0.080(4) 0.081(4) -0.021(3) -0.002(3) 0.012(3)
C28 0.099(6) 0.096(5) 0.116(6) -0.026(4) -0.034(5) 0.049(4)
C29 0.104(6) 0.060(4) 0.141(6) 0.022(4) -0.021(5) 0.002(4)
C30 0.074(5) 0.152(7) 0.155(8) -0.068(6) 0.008(5) -0.045(5)
C31 0.132(7) 0.077(4) 0.081(4) 0.001(4) 0.012(4) -0.023(4)
C32 0.119(6) 0.077(4) 0.084(4) -0.019(3) 0.031(4) 0.005(4)
C33 0.105(6) 0.120(6) 0.063(4) -0.013(4) -0.013(4) -0.008(5)

loop_
_atom_type_symbol
_atom_type_description
_atom_type_scat_dispersion_real
_atom_type_scat_dispersion_imag
_atom_type_scat_source
C C 0.0033 0.0016 'International Tables Vol C Tables 4.2.6.8 and 6.1.1.4'
H H 0.0000 0.0000 'International Tables Vol C Tables 4.2.6.8 and 6.1.1.4'
N N 0.0061 0.0033 'International Tables Vol C Tables 4.2.6.8 and 6.1.1.4'
P P 0.1023 0.0942 'International Tables Vol C Tables 4.2.6.8 and 6.1.1.4'
S S 0.1246 0.1234 'International Tables Vol C Tables 4.2.6.8 and 6.1.1.4'
Fe Fe 0.3463 0.8444 'International Tables Vol C Tables 4.2.6.8 and 6.1.1.4'

loop_
_geom_angle_atom_site_label_1
_geom_angle_atom_site_label_2
_geom_angle_atom_site_label_3
_geom_angle
N1 Fe1 N2 131.88(17)
N1 Fe1 P1 115.39(12)
N2 Fe1 P1 110.03(12)
N1 Fe1 S1 83.58(12)
N2 Fe1 S1 83.49(12)
P1 Fe1 S1 124.71(5)
C1 N1 C7 117.4(4)
C1 N1 Fe1 121.5(3)
C7 N1 Fe1 121.0(3)
C16 N2 C22 119.9(4)
C16 N2 Fe1 119.2(3)
C22 N2 Fe1 120.9(3)
C31 P1 C33 102.6(4)
C31 P1 C32 104.6(3)
C33 P1 C32 102.6(4)
C31 P1 Fe1 120.6(2)
C33 P1 Fe1 114.9(2)
C32 P1 Fe1 109.6(2)
C6 S1 C21 106.0(2)
C6 S1 Fe1 93.99(15)
C21 S1 Fe1 91.78(16)
N1 C1 C6 121.6(4)
N1 C1 C2 123.7(4)
C6 C1 C2 114.7(4)
C3 C2 C1 121.7(5)
C3 C2 H2 119.1
C1 C2 H2 119.1
C2 C3 C4 121.5(5)
C2 C3 H3 119.3
C4 C3 H3 119.3
C5 C4 C3 118.7(5)
C5 C4 H4 120.7
C3 C4 H4 120.7
C4 C5 C6 121.1(5)
C4 C5 H5 119.4
C6 C5 H5 119.4
C5 C6 C1 122.3(5)
C5 C6 S1 119.5(4)
C1 C6 S1 118.1(3)
C8 C7 C12 120.0(4)
C8 C7 N1 120.0(4)
C12 C7 N1 119.9(4)
C7 C8 C9 118.7(5)
C7 C8 C14 121.6(5)
C9 C8 C14 119.7(5)
C10 C9 C8 122.4(5)
C10 C9 H9 118.8
C8 C9 H9 118.8
C9 C10 C11 117.8(5)
C9 C10 C15 121.9(6)
C11 C10 C15 120.3(6)
C10 C11 C12 123.2(5)
C10 C11 H11 118.4
C12 C11 H11 118.4
C11 C12 C7 117.9(4)
C11 C12 C13 121.1(5)
C7 C12 C13 120.8(5)
C12 C13 H13A 109.5
C12 C13 H13B 109.5
H13A C13 H13B 109.5
C12 C13 H13C 109.5
H13A C13 H13C 109.5
H13B C13 H13C 109.5
C8 C14 H14A 109.5
C8 C14 H14B 109.5
H14A C14 H14B 109.5
C8 C14 H14C 109.5
H14A C14 H14C 109.5
H14B C14 H14C 109.5
C10 C15 H15A 109.5
C10 C15 H15B 109.5
H15A C15 H15B 109.5
C10 C15 H15C 109.5
H15A C15 H15C 109.5
H15B C15 H15C 109.5
N2 C16 C17 124.0(5)
N2 C16 C21 121.2(4)
C17 C16 C21 114.8(5)
C18 C17 C16 122.6(6)
C18 C17 H17 118.7
C16 C17 H17 118.7
C17 C18 C19 121.5(6)
C17 C18 H18 119.3
C19 C18 H18 119.3
C20 C19 C18 117.5(6)
C20 C19 H19 121.3
C18 C19 H19 121.3
C19 C20 C21 122.1(6)
C19 C20 H20 119.0
C21 C20 H20 119.0
C20 C21 C16 121.6(5)
C20 C21 S1 120.1(5)
C16 C21 S1 118.1(3)
C23 C22 C27 119.7(5)
C23 C22 N2 120.3(5)
C27 C22 N2 120.0(5)
C22 C23 C24 119.5(6)
C22 C23 C29 121.0(5)
C24 C23 C29 119.5(6)
C25 C24 C23 121.5(6)
C25 C24 H24 119.2
C23 C24 H24 119.2
C26 C25 C24 118.6(6)
C26 C25 C30 121.8(7)
C24 C25 C30 119.6(7)
C25 C26 C27 122.7(6)
C25 C26 H26 118.6
C27 C26 H26 118.6
C22 C27 C26 118.0(6)
C22 C27 C28 121.4(5)
C26 C27 C28 120.7(6)
C27 C28 H28A 109.5
C27 C28 H28B 109.5
H28A C28 H28B 109.5
C27 C28 H28C 109.5
H28A C28 H28C 109.5
H28B C28 H28C 109.5
C23 C29 H29A 109.5
C23 C29 H29B 109.5
H29A C29 H29B 109.5
C23 C29 H29C 109.5
H29A C29 H29C 109.5
H29B C29 H29C 109.5
C25 C30 H30A 109.5
C25 C30 H30B 109.5
H30A C30 H30B 109.5
C25 C30 H30C 109.5
H30A C30 H30C 109.5
H30B C30 H30C 109.5
P1 C31 H31A 109.5
P1 C31 H31B 109.5
H31A C31 H31B 109.5
P1 C31 H31C 109.5
H31A C31 H31C 109.5
H31B C31 H31C 109.5
P1 C32 H32A 109.5
P1 C32 H32B 109.5
H32A C32 H32B 109.5
P1 C32 H32C 109.5
H32A C32 H32C 109.5
H32B C32 H32C 109.5
P1 C33 H33A 109.5
P1 C33 H33B 109.5
H33A C33 H33B 109.5
P1 C33 H33C 109.5
H33A C33 H33C 109.5
H33B C33 H33C 109.5

loop_
_geom_bond_atom_site_label_1
_geom_bond_atom_site_label_2
_geom_bond_distance
Fe1 N1 1.960(4)
Fe1 N2 1.967(4)
Fe1 P1 2.4313(13)
Fe1 S1 2.4889(13)
N1 C1 1.360(6)
N1 C7 1.445(6)
N2 C16 1.355(6)
N2 C22 1.419(6)
P1 C31 1.809(7)
P1 C33 1.816(7)
P1 C32 1.826(6)
S1 C6 1.787(5)
S1 C21 1.803(5)
C1 C6 1.407(7)
C1 C2 1.426(7)
C2 C3 1.373(7)
C2 H2 0.9300
C3 C4 1.375(8)
C3 H3 0.9300
C4 C5 1.362(8)
C4 H4 0.9300
C5 C6 1.385(6)
C5 H5 0.9300
C7 C8 1.388(7)
C7 C12 1.404(7)
C8 C9 1.397(7)
C8 C14 1.509(8)
C9 C10 1.360(8)
C9 H9 0.9300
C10 C11 1.371(8)
C10 C15 1.512(8)
C11 C12 1.383(7)
C11 H11 0.9300
C12 C13 1.488(7)
C13 H13A 0.9600
C13 H13B 0.9600
C13 H13C 0.9600
C14 H14A 0.9600
C14 H14B 0.9600
C14 H14C 0.9600
C15 H15A 0.9600
C15 H15B 0.9600
C15 H15C 0.9600
C16 C17 1.401(7)
C16 C21 1.409(7)
C17 C18 1.361(9)
C17 H17 0.9300
C18 C19 1.379(10)
C18 H18 0.9300
C19 C20 1.360(9)
C19 H19 0.9300
C20 C21 1.374(7)
C20 H20 0.9300
C22 C23 1.387(8)
C22 C27 1.396(8)
C23 C24 1.396(8)
C23 C29 1.523(9)
C24 C25 1.369(10)
C24 H24 0.9300
C25 C26 1.348(10)
C25 C30 1.534(9)
C26 C27 1.409(8)
C26 H26 0.9300
C27 C28 1.515(10)
C28 H28A 0.9600
C28 H28B 0.9600
C28 H28C 0.9600
C29 H29A 0.9600
C29 H29B 0.9600
C29 H29C 0.9600
C30 H30A 0.9600
C30 H30B 0.9600
C30 H30C 0.9600
C31 H31A 0.9600
C31 H31B 0.9600
C31 H31C 0.9600
C32 H32A 0.9600
C32 H32B 0.9600
C32 H32C 0.9600
C33 H33A 0.9600
C33 H33B 0.9600
C33 H33C 0.9600

loop_
_geom_torsion_atom_site_label_1
_geom_torsion_atom_site_label_2
_geom_torsion_atom_site_label_3
_geom_torsion_atom_site_label_4
_geom_torsion
N2 Fe1 N1 C1 65.0(4)
P1 Fe1 N1 C1 -135.8(3)
S1 Fe1 N1 C1 -10.3(3)
N2 Fe1 N1 C7 -111.1(4)
P1 Fe1 N1 C7 48.1(4)
S1 Fe1 N1 C7 173.6(4)
N1 Fe1 N2 C16 -52.4(4)
P1 Fe1 N2 C16 147.5(3)
S1 Fe1 N2 C16 22.9(3)
N1 Fe1 N2 C22 129.2(4)
P1 Fe1 N2 C22 -30.8(4)
S1 Fe1 N2 C22 -155.4(4)
N1 Fe1 P1 C31 72.6(3)
N2 Fe1 P1 C31 -123.7(3)
S1 Fe1 P1 C31 -27.7(3)
N1 Fe1 P1 C33 -163.8(3)
N2 Fe1 P1 C33 -0.1(3)
S1 Fe1 P1 C33 96.0(3)
N1 Fe1 P1 C32 -48.9(3)
N2 Fe1 P1 C32 114.8(3)
S1 Fe1 P1 C32 -149.1(3)
N1 Fe1 S1 C6 8.35(19)
N2 Fe1 S1 C6 -125.20(19)
P1 Fe1 S1 C6 124.90(15)
N1 Fe1 S1 C21 114.57(19)
N2 Fe1 S1 C21 -18.98(19)
P1 Fe1 S1 C21 -128.88(15)
C7 N1 C1 C6 -175.4(4)
Fe1 N1 C1 C6 8.4(6)
C7 N1 C1 C2 3.5(7)
Fe1 N1 C1 C2 -172.7(4)
N1 C1 C2 C3 179.9(5)
C6 C1 C2 C3 -1.2(7)
C1 C2 C3 C4 1.7(9)
C2 C3 C4 C5 -1.5(9)
C3 C4 C5 C6 1.0(8)
C4 C5 C6 C1 -0.6(8)
C4 C5 C6 S1 177.4(4)
N1 C1 C6 C5 179.6(4)
C2 C1 C6 C5 0.7(7)
N1 C1 C6 S1 1.6(6)
C2 C1 C6 S1 -177.4(3)
C21 S1 C6 C5 81.4(4)
Fe1 S1 C6 C5 174.4(4)
C21 S1 C6 C1 -100.5(4)
Fe1 S1 C6 C1 -7.5(4)
C1 N1 C7 C8 94.0(5)
Fe1 N1 C7 C8 -89.7(5)
C1 N1 C7 C12 -87.8(5)
Fe1 N1 C7 C12 88.5(5)
C12 C7 C8 C9 -2.5(7)
N1 C7 C8 C9 175.8(4)
C12 C7 C8 C14 175.7(5)
N1 C7 C8 C14 -6.1(7)
C7 C8 C9 C10 1.2(8)
C14 C8 C9 C10 -177.0(6)
C8 C9 C10 C11 0.5(8)
C8 C9 C10 C15 179.4(6)
C9 C10 C11 C12 -0.9(8)
C15 C10 C11 C12 -179.8(5)
C10 C11 C12 C7 -0.4(7)
C10 C11 C12 C13 174.4(5)
C8 C7 C12 C11 2.1(7)
N1 C7 C12 C11 -176.1(4)
C8 C7 C12 C13 -172.7(5)
N1 C7 C12 C13 9.1(7)
C22 N2 C16 C17 -20.6(7)
Fe1 N2 C16 C17 161.1(4)
C22 N2 C16 C21 160.6(5)
Fe1 N2 C16 C21 -17.8(6)
N2 C16 C17 C18 -179.2(5)
C21 C16 C17 C18 -0.3(8)
C16 C17 C18 C19 -1.1(10)
C17 C18 C19 C20 0.7(10)
C18 C19 C20 C21 1.1(10)
C19 C20 C21 C16 -2.6(9)
C19 C20 C21 S1 -176.9(5)
N2 C16 C21 C20 -179.0(5)
C17 C16 C21 C20 2.1(7)
N2 C16 C21 S1 -4.6(6)
C17 C16 C21 S1 176.5(4)
C6 S1 C21 C20 -73.3(4)
Fe1 S1 C21 C20 -168.0(4)
C6 S1 C21 C16 112.2(4)
Fe1 S1 C21 C16 17.5(4)
C16 N2 C22 C23 116.5(6)
Fe1 N2 C22 C23 -65.2(6)
C16 N2 C22 C27 -66.8(7)
Fe1 N2 C22 C27 111.6(5)
C27 C22 C23 C24 0.3(9)
N2 C22 C23 C24 177.0(5)
C27 C22 C23 C29 -179.5(6)
N2 C22 C23 C29 -2.8(9)
C22 C23 C24 C25 1.6(10)
C29 C23 C24 C25 -178.6(7)
C23 C24 C25 C26 -2.5(11)
C23 C24 C25 C30 179.4(7)
C24 C25 C26 C27 1.4(11)
C30 C25 C26 C27 179.6(6)
C23 C22 C27 C26 -1.2(9)
N2 C22 C27 C26 -178.0(5)
C23 C22 C27 C28 176.7(6)
N2 C22 C27 C28 -0.1(9)
C25 C26 C27 C22 0.4(10)
C25 C26 C27 C28 -177.5(7)
